data_4078532
loop_
_publ_author_name
'Gl\"ockner, Andreas'
'Bannenberg, Thomas'
'Ibrom, Kerstin'
'Daniliuc, Constantin G.'
'Freytag, Matthias'
'Jones, Peter G.'
'Walter, Marc D.'
'Tamm, Matthias'

_publ_section_title
;
 Flexibility of an Open Indenyl Ligand in Iron(II) Complexes
;
_journal_issue 12
_journal_name_full Organometallics
_journal_page_first 4480
_journal_paper_doi 10.1021/om3003009
_journal_volume 31
_journal_year 2012
_chemical_formula_sum 'C26 H42 Fe P2'
_chemical_formula_weight 472.39
_chemical_name_systematic
;
 ?
;
_space_group_IT_number 2
_symmetry_cell_setting triclinic
_symmetry_space_group_name_Hall '-P 1'
_symmetry_space_group_name_H-M 'P -1'
_atom_sites_solution_hydrogens geom
_atom_sites_solution_primary direct
_atom_sites_solution_secondary difmap
_audit_creation_method SHELXL-97
_cell_angle_alpha 76.568(2)
_cell_angle_beta 85.622(2)
_cell_angle_gamma 87.456(2)
_cell_formula_units_Z 4
_cell_length_a 9.8454(2)
_cell_length_b 15.7886(4)
_cell_length_c 16.6900(4)
_cell_measurement_reflns_used 20038
_cell_measurement_temperature 100(2)
_cell_measurement_theta_max 29.3017
_cell_measurement_theta_min 2.3478
_cell_volume 2515.10(10)
_computing_cell_refinement
;
CrysAlisPro, Oxford Diffraction Ltd.,
Version 1.171.34.44 (release 25-10-2010 CrysAlis171 .NET)
(compiled Oct 25 2010,18:11:34)
;
_computing_data_collection
;
CrysAlisPro, Oxford Diffraction Ltd.,
Version 1.171.34.44 (release 25-10-2010 CrysAlis171 .NET)
(compiled Oct 25 2010,18:11:34)
;
_computing_data_reduction
;
CrysAlisPro, Oxford Diffraction Ltd.,
Version 1.171.34.44 (release 25-10-2010 CrysAlis171 .NET)
(compiled Oct 25 2010,18:11:34)
;
_computing_molecular_graphics 'BRUKER XP'
_computing_publication_material SHELXL-97
_computing_structure_refinement 'SHELXL-97 (Sheldrick, 1997)'
_computing_structure_solution 'SHELXS-97 (Sheldrick, 1990)'
_diffrn_ambient_temperature 100(2)
_diffrn_detector_area_resol_mean 16.1419
_diffrn_measured_fraction_theta_full 0.999
_diffrn_measured_fraction_theta_max 0.999
_diffrn_measurement_device_type 'Oxford Diffraction Xcalibur, Eos'
_diffrn_measurement_method '\w scans'
_diffrn_radiation_monochromator graphite
_diffrn_radiation_source 'Enhance (Mo) X-ray Source'
_diffrn_radiation_type 'Mo K\a'
_diffrn_radiation_wavelength 0.71073
_diffrn_reflns_av_R_equivalents 0.0639
_diffrn_reflns_av_sigmaI/netI 0.0441
_diffrn_reflns_limit_h_max 12
_diffrn_reflns_limit_h_min -12
_diffrn_reflns_limit_k_max 20
_diffrn_reflns_limit_k_min -20
_diffrn_reflns_limit_l_max 21
_diffrn_reflns_limit_l_min -21
_diffrn_reflns_number 87159
_diffrn_reflns_theta_full 27.10
_diffrn_reflns_theta_max 27.10
_diffrn_reflns_theta_min 2.35
_exptl_absorpt_coefficient_mu 0.737
_exptl_absorpt_correction_T_max 1.00000
_exptl_absorpt_correction_T_min 0.95347
_exptl_absorpt_correction_type multi-scan
_exptl_absorpt_process_details
;
CrysAlisPro, Oxford Diffraction Ltd.,
Version 1.171.34.44 (release 25-10-2010 CrysAlis171 .NET)
(compiled Oct 25 2010,18:11:34)
;
_exptl_crystal_colour red
_exptl_crystal_density_diffrn 1.248
_exptl_crystal_density_method 'not measured'
_exptl_crystal_description prism
_exptl_crystal_F_000 1016
_exptl_crystal_size_max 0.13
_exptl_crystal_size_mid 0.13
_exptl_crystal_size_min 0.07
_refine_diff_density_max 0.573
_refine_diff_density_min -0.255
_refine_diff_density_rms 0.066
_refine_ls_extinction_method none
_refine_ls_goodness_of_fit_ref 1.026
_refine_ls_hydrogen_treatment mixed
_refine_ls_matrix_type full
_refine_ls_number_parameters 567
_refine_ls_number_reflns 11098
_refine_ls_number_restraints 0
_refine_ls_restrained_S_all 1.026
_refine_ls_R_factor_all 0.0582
_refine_ls_R_factor_gt 0.0401
_refine_ls_shift/su_max 0.001
_refine_ls_shift/su_mean 0.000
_refine_ls_structure_factor_coef Fsqd
_refine_ls_weighting_details 'calc w=1/[\s^2^(Fo^2^)+(0.0358P)^2^+1.5178P] where P=(Fo^2^+2Fc^2^)/3'
_refine_ls_weighting_scheme calc
_refine_ls_wR_factor_gt 0.0817
_refine_ls_wR_factor_ref 0.0885
_reflns_number_gt 8865
_reflns_number_total 11098
_reflns_threshold_expression >2sigma(I)
_cod_data_source_file om3003009_si_001.cif
_cod_data_source_block andyg57
_cod_database_code 4078532

loop_
_symmetry_equiv_pos_as_xyz
'x, y, z'
'-x, -y, -z'

loop_
_atom_site_label
_atom_site_type_symbol
_atom_site_fract_x
_atom_site_fract_y
_atom_site_fract_z
_atom_site_U_iso_or_equiv
_atom_site_adp_type
_atom_site_occupancy
_atom_site_symmetry_multiplicity
_atom_site_calc_flag
_atom_site_refinement_flags
Fe Fe 0.56393(3) 0.90987(2) 0.251599(17) 0.01340(7) Uani 1 1 d .
P1 P 0.56428(6) 0.76824(4) 0.28714(3) 0.01900(13) Uani 1 1 d .
P2 P 0.77588(5) 0.89133(4) 0.27701(3) 0.01585(12) Uani 1 1 d .
C1 C 0.6291(2) 0.91824(15) 0.12354(13) 0.0175(4) Uani 1 1 d .
H1A H 0.716(2) 0.9302(15) 0.1165(13) 0.014(6) Uiso 1 1 d .
H1B H 0.582(2) 0.9682(16) 0.1012(14) 0.021(6) Uiso 1 1 d .
C2 C 0.5966(2) 0.84926(15) 0.08371(13) 0.0197(5) Uani 1 1 d .
C3 C 0.6852(2) 0.79512(16) 0.05237(13) 0.0216(5) Uani 1 1 d .
H3 H 0.648(2) 0.7474(16) 0.0347(14) 0.023(6) Uiso 1 1 d .
C4 C 0.8350(2) 0.79702(15) 0.04252(12) 0.0185(5) Uani 1 1 d .
C5 C 0.9048(2) 0.87472(15) 0.01539(12) 0.0198(5) Uani 1 1 d .
H5 H 0.8547 0.9284 0.0030 0.024 Uiso 1 1 calc R
C6 C 1.0459(2) 0.87477(15) 0.00620(13) 0.0230(5) Uani 1 1 d .
H6 H 1.0915 0.9284 -0.0111 0.028 Uiso 1 1 calc R
C7 C 1.1205(2) 0.79737(17) 0.02198(15) 0.0277(5) Uani 1 1 d .
H7 H 1.2173 0.7975 0.0161 0.033 Uiso 1 1 calc R
C8 C 1.0532(2) 0.71941(16) 0.04644(15) 0.0279(5) Uani 1 1 d .
H8 H 1.1038 0.6658 0.0563 0.033 Uiso 1 1 calc R
C9 C 0.9125(2) 0.71960(15) 0.05651(14) 0.0231(5) Uani 1 1 d .
H9 H 0.8676 0.6657 0.0734 0.028 Uiso 1 1 calc R
C10 C 0.4468(2) 0.84002(17) 0.07421(14) 0.0250(5) Uani 1 1 d .
H10A H 0.4150 0.8889 0.0314 0.038 Uiso 1 1 calc R
H10B H 0.3950 0.8400 0.1267 0.038 Uiso 1 1 calc R
H10C H 0.4333 0.7852 0.0583 0.038 Uiso 1 1 calc R
C11 C 0.3874(2) 0.99003(14) 0.21805(13) 0.0176(4) Uani 1 1 d .
C12 C 0.3616(2) 0.93252(15) 0.29621(13) 0.0196(5) Uani 1 1 d .
C13 C 0.4552(2) 0.94944(15) 0.35164(12) 0.0189(5) Uani 1 1 d .
C14 C 0.5391(2) 1.01820(14) 0.30665(13) 0.0182(5) Uani 1 1 d .
C15 C 0.4997(2) 1.04239(14) 0.22390(13) 0.0182(5) Uani 1 1 d .
C16 C 0.2990(2) 1.00601(16) 0.14614(13) 0.0250(5) Uani 1 1 d .
H16A H 0.2465 0.9540 0.1488 0.037 Uiso 1 1 calc R
H16B H 0.3565 1.0188 0.0944 0.037 Uiso 1 1 calc R
H16C H 0.2364 1.0556 0.1483 0.037 Uiso 1 1 calc R
C17 C 0.2438(2) 0.87256(17) 0.31953(15) 0.0280(5) Uani 1 1 d .
H17A H 0.1655 0.9034 0.3406 0.042 Uiso 1 1 calc R
H17B H 0.2694 0.8218 0.3624 0.042 Uiso 1 1 calc R
H17C H 0.2196 0.8533 0.2708 0.042 Uiso 1 1 calc R
C18 C 0.4499(2) 0.91413(17) 0.44359(13) 0.0259(5) Uani 1 1 d .
H18A H 0.5428 0.9063 0.4619 0.039 Uiso 1 1 calc R
H18B H 0.4050 0.8579 0.4577 0.039 Uiso 1 1 calc R
H18C H 0.3986 0.9552 0.4711 0.039 Uiso 1 1 calc R
C19 C 0.6347(2) 1.06999(16) 0.34132(14) 0.0253(5) Uani 1 1 d .
H19A H 0.7124 1.0872 0.3014 0.038 Uiso 1 1 calc R
H19B H 0.6673 1.0343 0.3928 0.038 Uiso 1 1 calc R
H19C H 0.5867 1.1222 0.3523 0.038 Uiso 1 1 calc R
C20 C 0.5556(2) 1.11699(15) 0.15907(14) 0.0249(5) Uani 1 1 d .
H20A H 0.5466 1.1703 0.1798 0.037 Uiso 1 1 calc R
H20B H 0.5049 1.1246 0.1095 0.037 Uiso 1 1 calc R
H20C H 0.6521 1.1050 0.1454 0.037 Uiso 1 1 calc R
C21 C 0.4596(3) 0.69481(16) 0.24841(16) 0.0309(6) Uani 1 1 d .
H21A H 0.4762 0.6346 0.2787 0.046 Uiso 1 1 calc R
H21B H 0.4838 0.6999 0.1895 0.046 Uiso 1 1 calc R
H21C H 0.3630 0.7108 0.2564 0.046 Uiso 1 1 calc R
C22 C 0.5302(2) 0.71783(16) 0.39789(14) 0.0282(5) Uani 1 1 d .
H22A H 0.4339 0.7271 0.4140 0.042 Uiso 1 1 calc R
H22B H 0.5872 0.7444 0.4305 0.042 Uiso 1 1 calc R
H22C H 0.5515 0.6552 0.4079 0.042 Uiso 1 1 calc R
C23 C 0.7376(2) 0.72118(15) 0.26833(15) 0.0254(5) Uani 1 1 d .
H23A H 0.7604 0.6756 0.3175 0.030 Uiso 1 1 calc R
H23B H 0.7378 0.6934 0.2209 0.030 Uiso 1 1 calc R
C24 C 0.8458(2) 0.79063(15) 0.25035(14) 0.0217(5) Uani 1 1 d .
H24A H 0.8770 0.8029 0.1911 0.026 Uiso 1 1 calc R
H24B H 0.9253 0.7690 0.2829 0.026 Uiso 1 1 calc R
C25 C 0.9021(2) 0.97094(16) 0.22360(14) 0.0256(5) Uani 1 1 d .
H25A H 0.9940 0.9468 0.2346 0.038 Uiso 1 1 calc R
H25B H 0.8883 1.0245 0.2436 0.038 Uiso 1 1 calc R
H25C H 0.8914 0.9840 0.1640 0.038 Uiso 1 1 calc R
C26 C 0.8271(2) 0.87420(17) 0.38348(13) 0.0255(5) Uani 1 1 d .
H26A H 0.9253 0.8611 0.3844 0.038 Uiso 1 1 calc R
H26B H 0.7775 0.8254 0.4189 0.038 Uiso 1 1 calc R
H26C H 0.8059 0.9271 0.4038 0.038 Uiso 1 1 calc R
Fe' Fe 0.94604(3) 0.67530(2) 0.669017(17) 0.01470(8) Uani 1 1 d .
P1' P 0.90939(6) 0.54333(4) 0.73889(3) 0.01812(12) Uani 1 1 d .
P2' P 0.92024(6) 0.70559(4) 0.78932(3) 0.01664(12) Uani 1 1 d .
C1' C 1.1641(2) 0.66569(15) 0.68644(14) 0.0176(4) Uani 1 1 d .
H1A' H 1.192(2) 0.7044(16) 0.6407(15) 0.023(6) Uiso 1 1 d .
H1B' H 1.178(2) 0.6896(17) 0.7307(16) 0.030(7) Uiso 1 1 d .
C2' C 1.2476(2) 0.58453(16) 0.69271(14) 0.0244(5) Uani 1 1 d .
C3' C 1.3127(2) 0.53932(17) 0.75812(16) 0.0281(5) Uani 1 1 d .
H3' H 1.355(3) 0.4841(18) 0.7533(15) 0.035(7) Uiso 1 1 d .
C4' C 1.3280(2) 0.55970(16) 0.83925(14) 0.0238(5) Uani 1 1 d .
C5' C 1.3569(2) 0.64258(16) 0.84858(14) 0.0241(5) Uani 1 1 d .
H5' H 1.3669 0.6893 0.8012 0.029 Uiso 1 1 calc R
C6' C 1.3711(2) 0.65750(17) 0.92604(14) 0.0269(5) Uani 1 1 d .
H6' H 1.3903 0.7145 0.9309 0.032 Uiso 1 1 calc R
C7' C 1.3579(2) 0.59116(18) 0.99638(15) 0.0321(6) Uani 1 1 d .
H7' H 1.3658 0.6023 1.0494 0.038 Uiso 1 1 calc R
C8' C 1.3330(2) 0.50810(19) 0.98797(16) 0.0351(6) Uani 1 1 d .
H8' H 1.3250 0.4614 1.0355 0.042 Uiso 1 1 calc R
C9' C 1.3198(2) 0.49299(17) 0.91052(16) 0.0302(6) Uani 1 1 d .
H9' H 1.3047 0.4354 0.9058 0.036 Uiso 1 1 calc R
C10' C 1.2644(3) 0.54960(17) 0.61503(16) 0.0326(6) Uani 1 1 d .
H10D H 1.3201 0.5892 0.5725 0.049 Uiso 1 1 calc R
H10E H 1.1746 0.5452 0.5949 0.049 Uiso 1 1 calc R
H10F H 1.3093 0.4919 0.6275 0.049 Uiso 1 1 calc R
C11' C 0.9770(2) 0.70893(15) 0.53838(12) 0.0193(5) Uani 1 1 d .
C12' C 0.8526(2) 0.66495(15) 0.56139(13) 0.0199(5) Uani 1 1 d .
C13' C 0.7647(2) 0.71498(15) 0.60679(13) 0.0207(5) Uani 1 1 d .
C14' C 0.8371(2) 0.78985(15) 0.61070(13) 0.0198(5) Uani 1 1 d .
C15' C 0.9687(2) 0.78619(14) 0.56985(13) 0.0189(5) Uani 1 1 d .
C16' C 1.0869(3) 0.68827(17) 0.47758(14) 0.0290(6) Uani 1 1 d .
H16D H 1.0895 0.6256 0.4801 0.044 Uiso 1 1 calc R
H16E H 1.1751 0.7054 0.4912 0.044 Uiso 1 1 calc R
H16F H 1.0676 0.7203 0.4217 0.044 Uiso 1 1 calc R
C17' C 0.8148(3) 0.58664(16) 0.53230(15) 0.0304(6) Uani 1 1 d .
H17D H 0.7887 0.6048 0.4752 0.046 Uiso 1 1 calc R
H17E H 0.7381 0.5582 0.5677 0.046 Uiso 1 1 calc R
H17F H 0.8930 0.5457 0.5350 0.046 Uiso 1 1 calc R
C18' C 0.6163(2) 0.70059(18) 0.63234(15) 0.0310(6) Uani 1 1 d .
H18D H 0.5956 0.7137 0.6866 0.047 Uiso 1 1 calc R
H18E H 0.5956 0.6397 0.6353 0.047 Uiso 1 1 calc R
H18F H 0.5608 0.7390 0.5917 0.047 Uiso 1 1 calc R
C19' C 0.7767(3) 0.86890(16) 0.63757(15) 0.0305(6) Uani 1 1 d .
H19D H 0.8428 0.8912 0.6680 0.046 Uiso 1 1 calc R
H19E H 0.6938 0.8530 0.6733 0.046 Uiso 1 1 calc R
H19F H 0.7543 0.9140 0.5889 0.046 Uiso 1 1 calc R
C20' C 1.0713(3) 0.85650(16) 0.55432(15) 0.0283(5) Uani 1 1 d .
H20D H 1.0496 0.9013 0.5053 0.042 Uiso 1 1 calc R
H20E H 1.1625 0.8315 0.5454 0.042 Uiso 1 1 calc R
H20F H 1.0690 0.8827 0.6022 0.042 Uiso 1 1 calc R
C21' C 0.9798(3) 0.44313(15) 0.71176(15) 0.0288(5) Uani 1 1 d .
H21D H 0.9495 0.3925 0.7545 0.043 Uiso 1 1 calc R
H21E H 1.0796 0.4443 0.7077 0.043 Uiso 1 1 calc R
H21F H 0.9479 0.4392 0.6586 0.043 Uiso 1 1 calc R
C22' C 0.7314(2) 0.51003(16) 0.76070(15) 0.0276(5) Uani 1 1 d .
H22D H 0.6918 0.5085 0.7089 0.041 Uiso 1 1 calc R
H22E H 0.6794 0.5518 0.7870 0.041 Uiso 1 1 calc R
H22F H 0.7281 0.4520 0.7978 0.041 Uiso 1 1 calc R
C23' C 0.9670(2) 0.52659(15) 0.84460(13) 0.0224(5) Uani 1 1 d .
H23C H 0.9011 0.4899 0.8841 0.027 Uiso 1 1 calc R
H23D H 1.0564 0.4952 0.8474 0.027 Uiso 1 1 calc R
C24' C 0.9798(2) 0.61329(14) 0.86988(13) 0.0211(5) Uani 1 1 d .
H24C H 1.0762 0.6213 0.8789 0.025 Uiso 1 1 calc R
H24D H 0.9251 0.6119 0.9224 0.025 Uiso 1 1 calc R
C25' C 1.0070(2) 0.79720(15) 0.81085(14) 0.0233(5) Uani 1 1 d .
H25D H 0.9684 0.8520 0.7794 0.035 Uiso 1 1 calc R
H25E H 1.1045 0.7930 0.7947 0.035 Uiso 1 1 calc R
H25F H 0.9947 0.7956 0.8700 0.035 Uiso 1 1 calc R
C26' C 0.7488(2) 0.72671(16) 0.83327(14) 0.0250(5) Uani 1 1 d .
H26D H 0.7545 0.7338 0.8897 0.038 Uiso 1 1 calc R
H26E H 0.6909 0.6776 0.8342 0.038 Uiso 1 1 calc R
H26F H 0.7096 0.7800 0.7994 0.038 Uiso 1 1 calc R

loop_
_atom_site_aniso_label
_atom_site_aniso_U_11
_atom_site_aniso_U_22
_atom_site_aniso_U_33
_atom_site_aniso_U_23
_atom_site_aniso_U_13
_atom_site_aniso_U_12
Fe 0.01474(15) 0.01470(16) 0.01084(14) -0.00328(12) -0.00165(11) 0.00202(12)
P1 0.0204(3) 0.0157(3) 0.0203(3) -0.0031(2) -0.0009(2) -0.0002(2)
P2 0.0163(3) 0.0178(3) 0.0136(3) -0.0035(2) -0.0033(2) 0.0018(2)
C1 0.0137(11) 0.0182(12) 0.0196(11) -0.0033(9) -0.0010(9) 0.0048(9)
C2 0.0190(11) 0.0269(13) 0.0130(10) -0.0045(9) -0.0013(8) 0.0013(9)
C3 0.0252(12) 0.0233(13) 0.0189(11) -0.0098(10) -0.0024(9) -0.0023(10)
C4 0.0239(11) 0.0213(12) 0.0124(10) -0.0084(9) -0.0003(8) 0.0008(9)
C5 0.0263(12) 0.0202(12) 0.0134(10) -0.0055(9) -0.0018(9) 0.0029(9)
C6 0.0285(12) 0.0211(13) 0.0210(11) -0.0075(10) 0.0001(9) -0.0079(10)
C7 0.0183(11) 0.0366(15) 0.0310(13) -0.0128(11) -0.0029(10) -0.0012(10)
C8 0.0268(12) 0.0235(13) 0.0321(13) -0.0051(11) -0.0033(10) 0.0075(10)
C9 0.0271(12) 0.0183(12) 0.0247(12) -0.0073(10) 0.0021(10) -0.0017(10)
C10 0.0221(11) 0.0349(15) 0.0218(12) -0.0135(11) -0.0042(9) 0.0013(10)
C11 0.0167(10) 0.0200(12) 0.0158(10) -0.0046(9) -0.0015(8) 0.0067(9)
C12 0.0149(10) 0.0228(12) 0.0204(11) -0.0051(9) 0.0004(8) 0.0059(9)
C13 0.0217(11) 0.0218(12) 0.0127(10) -0.0054(9) 0.0010(8) 0.0080(9)
C14 0.0224(11) 0.0169(12) 0.0167(10) -0.0082(9) -0.0006(9) 0.0056(9)
C15 0.0220(11) 0.0172(12) 0.0149(10) -0.0046(9) 0.0013(9) 0.0060(9)
C16 0.0245(12) 0.0292(14) 0.0203(11) -0.0044(10) -0.0050(9) 0.0089(10)
C17 0.0197(11) 0.0328(15) 0.0278(13) -0.0001(11) -0.0011(10) 0.0011(10)
C18 0.0308(13) 0.0317(14) 0.0138(11) -0.0044(10) 0.0009(9) 0.0046(11)
C19 0.0304(13) 0.0258(14) 0.0231(12) -0.0127(10) -0.0008(10) -0.0001(10)
C20 0.0320(13) 0.0191(13) 0.0220(12) -0.0029(10) 0.0011(10) 0.0027(10)
C21 0.0329(14) 0.0203(13) 0.0410(15) -0.0090(11) -0.0041(11) -0.0043(11)
C22 0.0297(13) 0.0225(13) 0.0272(13) 0.0031(10) 0.0036(10) 0.0014(10)
C23 0.0279(12) 0.0178(12) 0.0284(12) -0.0031(10) 0.0000(10) 0.0067(10)
C24 0.0209(11) 0.0240(13) 0.0209(11) -0.0071(10) -0.0042(9) 0.0073(9)
C25 0.0210(11) 0.0275(14) 0.0277(12) -0.0037(10) -0.0035(10) -0.0040(10)
C26 0.0228(12) 0.0357(15) 0.0188(11) -0.0075(10) -0.0061(9) 0.0040(10)
Fe' 0.01852(15) 0.01299(16) 0.01299(15) -0.00412(12) -0.00075(12) 0.00079(12)
P1' 0.0225(3) 0.0140(3) 0.0184(3) -0.0043(2) -0.0019(2) -0.0014(2)
P2' 0.0203(3) 0.0155(3) 0.0147(3) -0.0053(2) 0.0004(2) -0.0003(2)
C1' 0.0184(11) 0.0183(12) 0.0164(11) -0.0046(10) 0.0000(9) -0.0007(9)
C2' 0.0201(11) 0.0246(13) 0.0303(13) -0.0107(11) 0.0012(10) -0.0021(10)
C3' 0.0247(12) 0.0195(13) 0.0418(15) -0.0106(11) -0.0048(11) 0.0034(10)
C4' 0.0159(11) 0.0223(13) 0.0308(13) -0.0009(10) -0.0035(9) 0.0014(9)
C5' 0.0211(11) 0.0233(13) 0.0252(12) -0.0008(10) -0.0017(9) 0.0035(10)
C6' 0.0253(12) 0.0304(14) 0.0249(12) -0.0068(11) -0.0013(10) 0.0026(10)
C7' 0.0273(13) 0.0396(17) 0.0250(13) -0.0004(11) -0.0002(10) 0.0045(12)
C8' 0.0230(12) 0.0399(17) 0.0322(14) 0.0128(12) -0.0034(11) -0.0017(11)
C9' 0.0221(12) 0.0206(13) 0.0436(15) 0.0036(11) -0.0089(11) -0.0007(10)
C10' 0.0320(14) 0.0307(15) 0.0394(15) -0.0181(12) -0.0043(11) 0.0097(11)
C11' 0.0271(12) 0.0180(12) 0.0121(10) -0.0023(9) -0.0016(9) 0.0015(9)
C12' 0.0267(12) 0.0195(12) 0.0141(10) -0.0044(9) -0.0055(9) 0.0013(9)
C13' 0.0219(11) 0.0229(13) 0.0166(11) -0.0023(9) -0.0056(9) 0.0039(9)
C14' 0.0268(12) 0.0182(12) 0.0136(10) -0.0024(9) -0.0051(9) 0.0084(9)
C15' 0.0249(11) 0.0149(11) 0.0148(10) 0.0008(9) -0.0032(9) 0.0011(9)
C16' 0.0354(14) 0.0321(15) 0.0177(11) -0.0048(10) 0.0042(10) 0.0048(11)
C17' 0.0442(15) 0.0269(14) 0.0233(12) -0.0092(11) -0.0103(11) -0.0036(12)
C18' 0.0230(12) 0.0413(16) 0.0262(13) -0.0027(11) -0.0033(10) 0.0021(11)
C19' 0.0409(15) 0.0232(14) 0.0269(13) -0.0067(11) -0.0050(11) 0.0155(11)
C20' 0.0373(14) 0.0204(13) 0.0260(12) -0.0015(10) -0.0043(11) -0.0056(11)
C21' 0.0406(14) 0.0154(12) 0.0319(13) -0.0086(10) -0.0026(11) 0.0009(11)
C22' 0.0279(12) 0.0225(13) 0.0308(13) -0.0001(10) -0.0053(10) -0.0092(10)
C23' 0.0272(12) 0.0178(12) 0.0202(11) 0.0005(9) -0.0023(9) -0.0011(10)
C24' 0.0276(12) 0.0190(12) 0.0156(11) -0.0020(9) -0.0013(9) -0.0011(10)
C25' 0.0310(13) 0.0188(12) 0.0219(11) -0.0086(10) -0.0005(10) -0.0014(10)
C26' 0.0240(12) 0.0304(14) 0.0218(12) -0.0104(10) 0.0028(9) 0.0043(10)

loop_
_atom_type_symbol
_atom_type_description
_atom_type_scat_dispersion_real
_atom_type_scat_dispersion_imag
_atom_type_scat_source
C C 0.0033 0.0016 'International Tables Vol C Tables 4.2.6.8 and 6.1.1.4'
H H 0.0000 0.0000 'International Tables Vol C Tables 4.2.6.8 and 6.1.1.4'
P P 0.1023 0.0942 'International Tables Vol C Tables 4.2.6.8 and 6.1.1.4'
Fe Fe 0.3463 0.8444 'International Tables Vol C Tables 4.2.6.8 and 6.1.1.4'

loop_
_geom_angle_atom_site_label_1
_geom_angle_atom_site_label_2
_geom_angle_atom_site_label_3
_geom_angle
C15 Fe C13 66.32(8)
C15 Fe C12 65.93(9)
C13 Fe C12 39.47(8)
C15 Fe C14 39.31(8)
C13 Fe C14 39.33(8)
C12 Fe C14 65.69(9)
C15 Fe C11 39.38(8)
C13 Fe C11 65.94(8)
C12 Fe C11 38.95(8)
C14 Fe C11 65.63(8)
C15 Fe P2 113.03(6)
C13 Fe P2 108.64(6)
C12 Fe P2 147.49(6)
C14 Fe P2 92.71(6)
C11 Fe P2 152.39(6)
C15 Fe C1 90.72(8)
C13 Fe C1 155.68(9)
C12 Fe C1 124.91(8)
C14 Fe C1 124.38(9)
C11 Fe C1 91.43(8)
P2 Fe C1 87.09(6)
C15 Fe P1 162.71(6)
C13 Fe P1 104.25(6)
C12 Fe P1 97.41(7)
C14 Fe P1 139.55(6)
C11 Fe P1 124.16(6)
P2 Fe P1 83.39(2)
C1 Fe P1 95.71(6)
C21 P1 C22 96.43(12)
C21 P1 C23 100.28(11)
C22 P1 C23 100.42(11)
C21 P1 Fe 127.53(9)
C22 P1 Fe 116.99(9)
C23 P1 Fe 110.92(8)
C25 P2 C24 101.71(11)
C25 P2 C26 99.80(11)
C24 P2 C26 100.37(11)
C25 P2 Fe 120.88(8)
C24 P2 Fe 110.41(7)
C26 P2 Fe 120.39(8)
C2 C1 Fe 120.04(16)
C3 C2 C1 127.4(2)
C3 C2 C10 117.0(2)
C1 C2 C10 115.55(19)
C2 C3 C4 128.8(2)
C9 C4 C5 117.4(2)
C9 C4 C3 120.3(2)
C5 C4 C3 122.2(2)
C6 C5 C4 121.1(2)
C7 C6 C5 120.4(2)
C6 C7 C8 119.5(2)
C9 C8 C7 120.0(2)
C8 C9 C4 121.6(2)
C12 C11 C15 107.80(18)
C12 C11 C16 126.7(2)
C15 C11 C16 124.6(2)
C12 C11 Fe 69.87(12)
C15 C11 Fe 69.52(12)
C16 C11 Fe 134.40(15)
C11 C12 C13 108.68(19)
C11 C12 C17 125.3(2)
C13 C12 C17 125.6(2)
C11 C12 Fe 71.18(12)
C13 C12 Fe 70.19(12)
C17 C12 Fe 130.67(16)
C14 C13 C12 107.21(18)
C14 C13 C18 125.3(2)
C12 C13 C18 126.5(2)
C14 C13 Fe 70.43(11)
C12 C13 Fe 70.34(12)
C18 C13 Fe 132.98(16)
C15 C14 C13 108.62(19)
C15 C14 C19 123.3(2)
C13 C14 C19 127.07(19)
C15 C14 Fe 70.17(12)
C13 C14 Fe 70.23(12)
C19 C14 Fe 134.23(15)
C14 C15 C11 107.66(19)
C14 C15 C20 125.0(2)
C11 C15 C20 126.93(19)
C14 C15 Fe 70.51(12)
C11 C15 Fe 71.10(12)
C20 C15 Fe 129.61(15)
C24 C23 P1 111.71(16)
C23 C24 P2 110.27(15)
C15' Fe' C12' 66.01(8)
C15' Fe' C11' 39.49(8)
C12' Fe' C11' 39.03(8)
C15' Fe' C13' 66.07(9)
C12' Fe' C13' 39.49(8)
C11' Fe' C13' 65.89(8)
C15' Fe' C14' 39.12(8)
C12' Fe' C14' 65.54(8)
C11' Fe' C14' 65.50(8)
C13' Fe' C14' 39.03(9)
C15' Fe' P2' 113.92(6)
C12' Fe' P2' 147.00(6)
C11' Fe' P2' 153.41(6)
C13' Fe' P2' 108.38(6)
C14' Fe' P2' 93.36(6)
C15' Fe' P1' 161.87(6)
C12' Fe' P1' 96.76(6)
C11' Fe' P1' 123.04(6)
C13' Fe' P1' 104.74(7)
C14' Fe' P1' 140.26(7)
P2' Fe' P1' 83.49(2)
C15' Fe' C1' 92.39(9)
C12' Fe' C1' 126.36(9)
C11' Fe' C1' 93.09(9)
C13' Fe' C1' 157.28(9)
C14' Fe' C1' 125.62(9)
P2' Fe' C1' 86.38(6)
P1' Fe' C1' 93.81(6)
C22' P1' C21' 97.48(12)
C22' P1' C23' 101.24(11)
C21' P1' C23' 99.86(11)
C22' P1' Fe' 117.47(8)
C21' P1' Fe' 126.02(9)
C23' P1' Fe' 110.89(8)
C25' P2' C26' 98.83(11)
C25' P2' C24' 102.08(11)
C26' P2' C24' 101.16(11)
C25' P2' Fe' 120.95(8)
C26' P2' Fe' 119.98(8)
C24' P2' Fe' 110.76(7)
C2' C1' Fe' 124.06(16)
C3' C2' C1' 127.9(2)
C3' C2' C10' 116.4(2)
C1' C2' C10' 115.6(2)
C2' C3' C4' 130.0(2)
C9' C4' C5' 117.0(2)
C9' C4' C3' 119.4(2)
C5' C4' C3' 123.5(2)
C6' C5' C4' 120.8(2)
C7' C6' C5' 121.3(2)
C6' C7' C8' 118.6(2)
C9' C8' C7' 120.2(2)
C8' C9' C4' 122.0(2)
C12' C11' C15' 108.25(19)
C12' C11' C16' 125.7(2)
C15' C11' C16' 125.1(2)
C12' C11' Fe' 70.47(12)
C15' C11' Fe' 70.10(12)
C16' C11' Fe' 134.24(16)
C11' C12' C13' 108.2(2)
C11' C12' C17' 124.6(2)
C13' C12' C17' 126.6(2)
C11' C12' Fe' 70.50(12)
C13' C12' Fe' 70.58(12)
C17' C12' Fe' 131.02(16)
C14' C13' C12' 107.18(19)
C14' C13' C18' 125.3(2)
C12' C13' C18' 126.7(2)
C14' C13' Fe' 70.49(12)
C12' C13' Fe' 69.93(12)
C18' C13' Fe' 132.81(16)
C15' C14' C13' 108.94(19)
C15' C14' C19' 124.2(2)
C13' C14' C19' 125.8(2)
C15' C14' Fe' 69.97(12)
C13' C14' Fe' 70.48(12)
C19' C14' Fe' 134.93(15)
C14' C15' C11' 107.38(19)
C14' C15' C20' 125.3(2)
C11' C15' C20' 126.9(2)
C14' C15' Fe' 70.91(12)
C11' C15' Fe' 70.41(12)
C20' C15' Fe' 129.57(15)
C24' C23' P1' 111.83(15)
C23' C24' P2' 110.85(15)

loop_
_geom_bond_atom_site_label_1
_geom_bond_atom_site_label_2
_geom_bond_distance
Fe C15 2.114(2)
Fe C13 2.116(2)
Fe C12 2.118(2)
Fe C14 2.119(2)
Fe C11 2.135(2)
Fe P2 2.1548(6)
Fe C1 2.160(2)
Fe P1 2.1761(7)
P1 C21 1.838(2)
P1 C22 1.846(2)
P1 C23 1.865(2)
P2 C25 1.835(2)
P2 C24 1.840(2)
P2 C26 1.840(2)
C1 C2 1.460(3)
C2 C3 1.355(3)
C2 C10 1.512(3)
C3 C4 1.473(3)
C4 C9 1.394(3)
C4 C5 1.397(3)
C5 C6 1.386(3)
C6 C7 1.379(3)
C7 C8 1.385(3)
C8 C9 1.383(3)
C11 C12 1.418(3)
C11 C15 1.432(3)
C11 C16 1.504(3)
C12 C13 1.429(3)
C12 C17 1.500(3)
C13 C14 1.425(3)
C13 C18 1.504(3)
C14 C15 1.424(3)
C14 C19 1.504(3)
C15 C20 1.495(3)
C23 C24 1.526(3)
Fe' C15' 2.118(2)
Fe' C12' 2.122(2)
Fe' C11' 2.122(2)
Fe' C13' 2.131(2)
Fe' C14' 2.131(2)
Fe' P2' 2.1638(6)
Fe' P1' 2.1692(7)
Fe' C1' 2.182(2)
P1' C22' 1.837(2)
P1' C21' 1.837(2)
P1' C23' 1.851(2)
P2' C25' 1.830(2)
P2' C26' 1.837(2)
P2' C24' 1.846(2)
C1' C2' 1.479(3)
C2' C3' 1.348(3)
C2' C10' 1.518(3)
C3' C4' 1.482(3)
C4' C9' 1.393(3)
C4' C5' 1.397(3)
C5' C6' 1.385(3)
C6' C7' 1.382(3)
C7' C8' 1.385(4)
C8' C9' 1.384(4)
C11' C12' 1.418(3)
C11' C15' 1.433(3)
C11' C16' 1.504(3)
C12' C13' 1.437(3)
C12' C17' 1.500(3)
C13' C14' 1.423(3)
C13' C18' 1.503(3)
C14' C15' 1.423(3)
C14' C19' 1.505(3)
C15' C20' 1.499(3)
C23' C24' 1.536(3)

loop_
_geom_torsion_atom_site_label_1
_geom_torsion_atom_site_label_2
_geom_torsion_atom_site_label_3
_geom_torsion_atom_site_label_4
_geom_torsion
C15 Fe P1 C21 49.1(2)
C13 Fe P1 C21 103.79(12)
C12 Fe P1 C21 64.16(12)
C14 Fe P1 C21 125.00(14)
C11 Fe P1 C21 33.42(13)
P2 Fe P1 C21 -148.60(11)
C1 Fe P1 C21 -62.21(12)
C15 Fe P1 C22 -74.2(2)
C13 Fe P1 C22 -19.56(11)
C12 Fe P1 C22 -59.19(11)
C14 Fe P1 C22 1.65(13)
C11 Fe P1 C22 -89.92(11)
P2 Fe P1 C22 88.06(9)
C1 Fe P1 C22 174.44(11)
C15 Fe P1 C23 171.5(2)
C13 Fe P1 C23 -133.89(10)
C12 Fe P1 C23 -173.52(10)
C14 Fe P1 C23 -112.68(12)
C11 Fe P1 C23 155.74(11)
P2 Fe P1 C23 -26.28(9)
C1 Fe P1 C23 60.11(10)
C15 Fe P2 C25 -33.78(11)
C13 Fe P2 C25 -105.28(11)
C12 Fe P2 C25 -114.70(15)
C14 Fe P2 C25 -68.54(11)
C11 Fe P2 C25 -31.74(16)
C1 Fe P2 C25 55.77(11)
P1 Fe P2 C25 151.87(9)
C15 Fe P2 C24 -152.12(10)
C13 Fe P2 C24 136.37(10)
C12 Fe P2 C24 126.95(14)
C14 Fe P2 C24 173.12(10)
C11 Fe P2 C24 -150.09(14)
C1 Fe P2 C24 -62.58(10)
P1 Fe P2 C24 33.52(8)
C15 Fe P2 C26 91.72(12)
C13 Fe P2 C26 20.21(12)
C12 Fe P2 C26 10.79(16)
C14 Fe P2 C26 56.96(12)
C11 Fe P2 C26 93.75(16)
C1 Fe P2 C26 -178.74(12)
P1 Fe P2 C26 -82.64(10)
C15 Fe C1 C2 -135.69(18)
C13 Fe C1 C2 -117.1(2)
C12 Fe C1 C2 -74.9(2)
C14 Fe C1 C2 -157.42(16)
C11 Fe C1 C2 -96.31(18)
P2 Fe C1 C2 111.29(17)
P1 Fe C1 C2 28.24(18)
Fe C1 C2 C3 -116.4(2)
Fe C1 C2 C10 65.8(2)
C1 C2 C3 C4 -6.8(4)
C10 C2 C3 C4 170.9(2)
C2 C3 C4 C9 142.0(2)
C2 C3 C4 C5 -41.1(3)
C9 C4 C5 C6 -2.7(3)
C3 C4 C5 C6 -179.66(19)
C4 C5 C6 C7 1.5(3)
C5 C6 C7 C8 0.5(3)
C6 C7 C8 C9 -1.3(4)
C7 C8 C9 C4 0.1(3)
C5 C4 C9 C8 1.9(3)
C3 C4 C9 C8 179.0(2)
C15 Fe C11 C12 -118.98(18)
C13 Fe C11 C12 -37.57(13)
C14 Fe C11 C12 -80.88(14)
P2 Fe C11 C12 -121.93(14)
C1 Fe C11 C12 151.62(14)
P1 Fe C11 C12 53.73(14)
C13 Fe C11 C15 81.41(13)
C12 Fe C11 C15 118.98(18)
C14 Fe C11 C15 38.10(12)
P2 Fe C11 C15 -2.95(19)
C1 Fe C11 C15 -89.40(13)
P1 Fe C11 C15 172.71(9)
C15 Fe C11 C16 118.9(3)
C13 Fe C11 C16 -159.7(3)
C12 Fe C11 C16 -122.1(3)
C14 Fe C11 C16 157.0(3)
P2 Fe C11 C16 115.9(2)
C1 Fe C11 C16 29.5(2)
P1 Fe C11 C16 -68.4(2)
C15 C11 C12 C13 1.1(2)
C16 C11 C12 C13 -168.5(2)
Fe C11 C12 C13 60.46(15)
C15 C11 C12 C17 173.6(2)
C16 C11 C12 C17 4.0(4)
Fe C11 C12 C17 -127.0(2)
C15 C11 C12 Fe -59.39(14)
C16 C11 C12 Fe 131.0(2)
C15 Fe C12 C11 37.44(13)
C13 Fe C12 C11 118.84(19)
C14 Fe C12 C11 80.71(14)
P2 Fe C12 C11 132.96(12)
C1 Fe C12 C11 -35.41(17)
P1 Fe C12 C11 -137.72(12)
C15 Fe C12 C13 -81.40(14)
C14 Fe C12 C13 -38.13(13)
C11 Fe C12 C13 -118.84(19)
P2 Fe C12 C13 14.1(2)
C1 Fe C12 C13 -154.25(13)
P1 Fe C12 C13 103.44(12)
C15 Fe C12 C17 158.2(2)
C13 Fe C12 C17 -120.4(3)
C14 Fe C12 C17 -158.5(2)
C11 Fe C12 C17 120.8(3)
P2 Fe C12 C17 -106.3(2)
C1 Fe C12 C17 85.3(2)
P1 Fe C12 C17 -17.0(2)
C11 C12 C13 C14 0.0(2)
C17 C12 C13 C14 -172.4(2)
Fe C12 C13 C14 61.12(14)
C11 C12 C13 C18 169.4(2)
C17 C12 C13 C18 -3.1(4)
Fe C12 C13 C18 -129.5(2)
C11 C12 C13 Fe -61.08(15)
C17 C12 C13 Fe 126.4(2)
C15 Fe C13 C14 -37.08(12)
C12 Fe C13 C14 -117.41(18)
C11 Fe C13 C14 -80.32(13)
P2 Fe C13 C14 70.54(12)
C1 Fe C13 C14 -57.5(3)
P1 Fe C13 C14 158.27(11)
C15 Fe C13 C12 80.33(14)
C14 Fe C13 C12 117.41(18)
C11 Fe C13 C12 37.09(13)
P2 Fe C13 C12 -172.04(11)
C1 Fe C13 C12 59.9(3)
P1 Fe C13 C12 -84.32(13)
C15 Fe C13 C18 -157.6(3)
C12 Fe C13 C18 122.1(3)
C14 Fe C13 C18 -120.5(3)
C11 Fe C13 C18 159.2(3)
P2 Fe C13 C18 -50.0(2)
C1 Fe C13 C18 -178.0(2)
P1 Fe C13 C18 37.8(2)
C12 C13 C14 C15 -1.2(2)
C18 C13 C14 C15 -170.7(2)
Fe C13 C14 C15 59.91(14)
C12 C13 C14 C19 167.8(2)
C18 C13 C14 C19 -1.7(3)
Fe C13 C14 C19 -131.1(2)
C12 C13 C14 Fe -61.06(14)
C18 C13 C14 Fe 129.4(2)
C13 Fe C14 C15 -119.35(18)
C12 Fe C14 C15 -81.10(13)
C11 Fe C14 C15 -38.17(12)
P2 Fe C14 C15 124.08(12)
C1 Fe C14 C15 35.76(16)
P1 Fe C14 C15 -152.94(10)
C15 Fe C14 C13 119.35(18)
C12 Fe C14 C13 38.25(12)
C11 Fe C14 C13 81.18(13)
P2 Fe C14 C13 -116.57(12)
C1 Fe C14 C13 155.11(12)
P1 Fe C14 C13 -33.59(16)
C15 Fe C14 C19 -117.7(3)
C13 Fe C14 C19 123.0(3)
C12 Fe C14 C19 161.2(2)
C11 Fe C14 C19 -155.9(2)
P2 Fe C14 C19 6.4(2)
C1 Fe C14 C19 -81.9(2)
P1 Fe C14 C19 89.4(2)
C13 C14 C15 C11 1.8(2)
C19 C14 C15 C11 -167.67(19)
Fe C14 C15 C11 61.76(14)
C13 C14 C15 C20 174.8(2)
C19 C14 C15 C20 5.3(3)
Fe C14 C15 C20 -125.3(2)
C13 C14 C15 Fe -59.95(15)
C19 C14 C15 Fe 130.6(2)
C12 C11 C15 C14 -1.8(2)
C16 C11 C15 C14 168.11(19)
Fe C11 C15 C14 -61.38(14)
C12 C11 C15 C20 -174.5(2)
C16 C11 C15 C20 -4.7(3)
Fe C11 C15 C20 125.9(2)
C12 C11 C15 Fe 59.61(15)
C16 C11 C15 Fe -130.5(2)
C13 Fe C15 C14 37.10(12)
C12 Fe C15 C14 80.44(13)
C11 Fe C15 C14 117.47(17)
P2 Fe C15 C14 -64.02(13)
C1 Fe C15 C14 -151.16(13)
P1 Fe C15 C14 96.8(2)
C13 Fe C15 C11 -80.37(13)
C12 Fe C15 C11 -37.03(12)
C14 Fe C15 C11 -117.47(17)
P2 Fe C15 C11 178.51(10)
C1 Fe C15 C11 91.37(12)
P1 Fe C15 C11 -20.7(3)
C13 Fe C15 C20 156.9(2)
C12 Fe C15 C20 -159.8(2)
C14 Fe C15 C20 119.8(3)
C11 Fe C15 C20 -122.8(2)
P2 Fe C15 C20 55.8(2)
C1 Fe C15 C20 -31.4(2)
P1 Fe C15 C20 -143.44(17)
C21 P1 C23 C24 149.39(17)
C22 P1 C23 C24 -112.03(17)
Fe P1 C23 C24 12.33(18)
P1 C23 C24 P2 13.2(2)
C25 P2 C24 C23 -164.31(16)
C26 P2 C24 C23 93.29(17)
Fe P2 C24 C23 -34.79(17)
C15' Fe' P1' C22' -77.7(2)
C12' Fe' P1' C22' -60.12(11)
C11' Fe' P1' C22' -91.25(12)
C13' Fe' P1' C22' -20.69(11)
C14' Fe' P1' C22' -0.76(13)
P2' Fe' P1' C22' 86.65(9)
C1' Fe' P1' C22' 172.56(11)
C15' Fe' P1' C21' 46.3(2)
C12' Fe' P1' C21' 63.90(12)
C11' Fe' P1' C21' 32.77(13)
C13' Fe' P1' C21' 103.33(12)
C14' Fe' P1' C21' 123.26(14)
P2' Fe' P1' C21' -149.32(11)
C1' Fe' P1' C21' -63.42(12)
C15' Fe' P1' C23' 166.6(2)
C12' Fe' P1' C23' -175.82(10)
C11' Fe' P1' C23' 153.05(11)
C13' Fe' P1' C23' -136.39(10)
C14' Fe' P1' C23' -116.46(12)
P2' Fe' P1' C23' -29.05(8)
C1' Fe' P1' C23' 56.86(10)
C15' Fe' P2' C25' -34.48(11)
C12' Fe' P2' C25' -116.81(15)
C11' Fe' P2' C25' -33.13(17)
C13' Fe' P2' C25' -105.80(11)
C14' Fe' P2' C25' -68.98(11)
P1' Fe' P2' C25' 150.79(9)
C1' Fe' P2' C25' 56.54(11)
C15' Fe' P2' C26' 89.07(12)
C12' Fe' P2' C26' 6.74(16)
C11' Fe' P2' C26' 90.42(17)
C13' Fe' P2' C26' 17.74(12)
C14' Fe' P2' C26' 54.57(12)
P1' Fe' P2' C26' -85.66(10)
C1' Fe' P2' C26' -179.92(12)
C15' Fe' P2' C24' -153.70(10)
C12' Fe' P2' C24' 123.97(14)
C11' Fe' P2' C24' -152.35(16)
C13' Fe' P2' C24' 134.97(10)
C14' Fe' P2' C24' 171.80(10)
P1' Fe' P2' C24' 31.57(8)
C1' Fe' P2' C24' -62.69(10)
C15' Fe' C1' C2' -130.28(19)
C12' Fe' C1' C2' -68.6(2)
C11' Fe' C1' C2' -90.74(19)
C13' Fe' C1' C2' -112.3(3)
C14' Fe' C1' C2' -152.57(17)
P2' Fe' C1' C2' 115.89(19)
P1' Fe' C1' C2' 32.68(19)
Fe' C1' C2' C3' -115.4(3)
Fe' C1' C2' C10' 66.3(3)
C1' C2' C3' C4' -4.6(4)
C10' C2' C3' C4' 173.6(2)
C2' C3' C4' C9' 140.4(3)
C2' C3' C4' C5' -42.7(4)
C9' C4' C5' C6' -2.5(3)
C3' C4' C5' C6' -179.5(2)
C4' C5' C6' C7' 0.3(3)
C5' C6' C7' C8' 1.5(4)
C6' C7' C8' C9' -1.0(4)
C7' C8' C9' C4' -1.3(4)
C5' C4' C9' C8' 3.0(3)
C3' C4' C9' C8' -179.9(2)
C15' Fe' C11' C12' -118.80(18)
C13' Fe' C11' C12' -37.76(13)
C14' Fe' C11' C12' -80.76(14)
P2' Fe' C11' C12' -120.74(15)
P1' Fe' C11' C12' 54.61(14)
C1' Fe' C11' C12' 151.19(14)
C12' Fe' C11' C15' 118.80(18)
C13' Fe' C11' C15' 81.04(14)
C14' Fe' C11' C15' 38.04(13)
P2' Fe' C11' C15' -1.9(2)
P1' Fe' C11' C15' 173.41(10)
C1' Fe' C11' C15' -90.02(13)
C15' Fe' C11' C16' 120.0(3)
C12' Fe' C11' C16' -121.2(3)
C13' Fe' C11' C16' -158.9(3)
C14' Fe' C11' C16' 158.1(3)
P2' Fe' C11' C16' 118.1(2)
P1' Fe' C11' C16' -66.6(2)
C1' Fe' C11' C16' 30.0(2)
C15' C11' C12' C13' 0.6(2)
C16' C11' C12' C13' -168.2(2)
Fe' C11' C12' C13' 60.78(15)
C15' C11' C12' C17' 172.8(2)
C16' C11' C12' C17' 4.1(4)
Fe' C11' C12' C17' -127.0(2)
C15' C11' C12' Fe' -60.18(15)
C16' C11' C12' Fe' 131.0(2)
C15' Fe' C12' C11' 37.59(13)
C13' Fe' C12' C11' 118.49(19)
C14' Fe' C12' C11' 80.67(14)
P2' Fe' C12' C11' 135.05(12)
P1' Fe' C12' C11' -136.51(12)
C1' Fe' C12' C11' -36.70(17)
C15' Fe' C12' C13' -80.90(14)
C11' Fe' C12' C13' -118.49(19)
C14' Fe' C12' C13' -37.82(13)
P2' Fe' C12' C13' 16.6(2)
P1' Fe' C12' C13' 105.00(13)
C1' Fe' C12' C13' -155.19(13)
C15' Fe' C12' C17' 157.0(2)
C11' Fe' C12' C17' 119.4(3)
C13' Fe' C12' C17' -122.1(3)
C14' Fe' C12' C17' -159.9(2)
P2' Fe' C12' C17' -105.5(2)
P1' Fe' C12' C17' -17.1(2)
C1' Fe' C12' C17' 82.7(2)
C11' C12' C13' C14' 0.2(2)
C17' C12' C13' C14' -171.8(2)
Fe' C12' C13' C14' 60.98(14)
C11' C12' C13' C18' 170.2(2)
C17' C12' C13' C18' -1.8(4)
Fe' C12' C13' C18' -129.0(2)
C11' C12' C13' Fe' -60.73(15)
C17' C12' C13' Fe' 127.2(2)
C15' Fe' C13' C14' -36.84(12)
C12' Fe' C13' C14' -117.58(18)
C11' Fe' C13' C14' -80.25(13)
P2' Fe' C13' C14' 71.83(12)
P1' Fe' C13' C14' 159.75(11)
C1' Fe' C13' C14' -56.6(3)
C15' Fe' C13' C12' 80.75(14)
C11' Fe' C13' C12' 37.33(13)
C14' Fe' C13' C12' 117.58(18)
P2' Fe' C13' C12' -170.59(11)
P1' Fe' C13' C12' -82.66(13)
C1' Fe' C13' C12' 61.0(3)
C15' Fe' C13' C18' -157.3(3)
C12' Fe' C13' C18' 121.9(3)
C11' Fe' C13' C18' 159.3(3)
C14' Fe' C13' C18' -120.5(3)
P2' Fe' C13' C18' -48.6(2)
P1' Fe' C13' C18' 39.3(2)
C1' Fe' C13' C18' -177.0(2)
C12' C13' C14' C15' -1.0(2)
C18' C13' C14' C15' -171.2(2)
Fe' C13' C14' C15' 59.61(15)
C12' C13' C14' C19' 167.5(2)
C18' C13' C14' C19' -2.7(3)
Fe' C13' C14' C19' -131.9(2)
C12' C13' C14' Fe' -60.62(14)
C18' C13' C14' Fe' 129.2(2)
C12' Fe' C14' C15' -81.46(13)
C11' Fe' C14' C15' -38.39(12)
C13' Fe' C14' C15' -119.72(18)
P2' Fe' C14' C15' 124.86(12)
P1' Fe' C14' C15' -151.29(10)
C1' Fe' C14' C15' 36.92(16)
C15' Fe' C14' C13' 119.72(18)
C12' Fe' C14' C13' 38.26(12)
C11' Fe' C14' C13' 81.33(13)
P2' Fe' C14' C13' -115.42(12)
P1' Fe' C14' C13' -31.57(16)
C1' Fe' C14' C13' 156.64(12)
C15' Fe' C14' C19' -118.7(3)
C12' Fe' C14' C19' 159.8(3)
C11' Fe' C14' C19' -157.1(3)
C13' Fe' C14' C19' 121.6(3)
P2' Fe' C14' C19' 6.1(2)
P1' Fe' C14' C19' 90.0(3)
C1' Fe' C14' C19' -81.8(3)
C13' C14' C15' C11' 1.4(2)
C19' C14' C15' C11' -167.3(2)
Fe' C14' C15' C11' 61.31(14)
C13' C14' C15' C20' 174.6(2)
C19' C14' C15' C20' 5.9(3)
Fe' C14' C15' C20' -125.5(2)
C13' C14' C15' Fe' -59.93(15)
C19' C14' C15' Fe' 131.4(2)
C12' C11' C15' C14' -1.2(2)
C16' C11' C15' C14' 167.6(2)
Fe' C11' C15' C14' -61.63(14)
C12' C11' C15' C20' -174.2(2)
C16' C11' C15' C20' -5.4(4)
Fe' C11' C15' C20' 125.3(2)
C12' C11' C15' Fe' 60.42(15)
C16' C11' C15' Fe' -130.7(2)
C12' Fe' C15' C14' 80.14(13)
C11' Fe' C15' C14' 117.30(18)
C13' Fe' C15' C14' 36.75(12)
P2' Fe' C15' C14' -63.65(13)
P1' Fe' C15' C14' 99.3(2)
C1' Fe' C15' C14' -150.75(13)
C12' Fe' C15' C11' -37.16(13)
C13' Fe' C15' C11' -80.55(14)
C14' Fe' C15' C11' -117.30(18)
P2' Fe' C15' C11' 179.05(11)
P1' Fe' C15' C11' -18.0(3)
C1' Fe' C15' C11' 91.96(13)
C12' Fe' C15' C20' -159.4(2)
C11' Fe' C15' C20' -122.2(3)
C13' Fe' C15' C20' 157.2(2)
C14' Fe' C15' C20' 120.5(3)
P2' Fe' C15' C20' 56.8(2)
P1' Fe' C15' C20' -140.21(18)
C1' Fe' C15' C20' -30.2(2)
C22' P1' C23' C24' -105.38(17)
C21' P1' C23' C24' 154.87(17)
Fe' P1' C23' C24' 20.02(18)
P1' C23' C24' P2' 4.5(2)
C25' P2' C24' C23' -157.72(16)
C26' P2' C24' C23' 100.61(17)
Fe' P2' C24' C23' -27.66(17)
